data_4082423
loop_
_publ_author_name
'Singh, Jatinder'
'Kumar, Dheeraj'
'Singh, Nem'
'Elias, Anil J.'

_publ_section_title
;
 New Chiral Palladacycles from an Unprecedented Cyclopalladation of
 Cyclobutadiene-Bound Phenyl Groups of Cobalt Sandwich Compounds
;
_journal_issue 4
_journal_name_full Organometallics
_journal_page_first 1044
_journal_paper_doi 10.1021/om500004n
_journal_volume 33
_journal_year 2014
_chemical_formula_moiety 'C30 H23 Co O3'
_chemical_formula_sum 'C30 H23 Co O3'
_chemical_formula_weight 490.41
_chemical_name_systematic
; 
 ? 
;
_space_group_IT_number 14
_symmetry_cell_setting monoclinic
_symmetry_space_group_name_Hall '-P 2yn'
_symmetry_space_group_name_H-M 'P 1 21/n 1'
_atom_sites_solution_hydrogens geom
_atom_sites_solution_primary direct
_atom_sites_solution_secondary difmap
_audit_creation_method SHELXL-97
_cell_angle_alpha 90.00
_cell_angle_beta 92.532(6)
_cell_angle_gamma 90.00
_cell_formula_units_Z 8
_cell_length_a 8.033(2)
_cell_length_b 29.032(8)
_cell_length_c 21.730(6)
_cell_measurement_temperature 298(2)
_cell_volume 5063(2)
_computing_cell_refinement 'Bruker SMART'
_computing_data_collection 'Bruker SMART'
_computing_data_reduction 'Bruker SAINT'
_computing_molecular_graphics 'Bruker SHELXTL'
_computing_publication_material 'Bruker SHELXTL'
_computing_structure_refinement 'SHELXL-97 (Sheldrick, 1997)'
_computing_structure_solution 'SHELXS-97 (Sheldrick, 1990)'
_diffrn_ambient_temperature 298(2)
_diffrn_measured_fraction_theta_full 1.000
_diffrn_measured_fraction_theta_max 1.000
_diffrn_measurement_device_type 'CCD area detector'
_diffrn_measurement_method 'phi and omega scans'
_diffrn_radiation_monochromator graphite
_diffrn_radiation_source 'fine-focus sealed tube'
_diffrn_radiation_type MoK\a
_diffrn_radiation_wavelength 0.71073
_diffrn_reflns_av_R_equivalents 0.1139
_diffrn_reflns_av_sigmaI/netI 0.0994
_diffrn_reflns_limit_h_max 9
_diffrn_reflns_limit_h_min -9
_diffrn_reflns_limit_k_max 34
_diffrn_reflns_limit_k_min -34
_diffrn_reflns_limit_l_max 25
_diffrn_reflns_limit_l_min -25
_diffrn_reflns_number 48571
_diffrn_reflns_theta_full 25.00
_diffrn_reflns_theta_max 25.00
_diffrn_reflns_theta_min 1.17
_exptl_absorpt_coefficient_mu 0.706
_exptl_absorpt_correction_T_max 0.906
_exptl_absorpt_correction_T_min 0.873
_exptl_absorpt_correction_type multi-scan
_exptl_absorpt_process_details '(SADABS; Bruker, 2000)'
_exptl_crystal_colour red
_exptl_crystal_density_diffrn 1.287
_exptl_crystal_density_method 'not measured'
_exptl_crystal_description block
_exptl_crystal_F_000 2032.0
_exptl_crystal_size_max 0.207
_exptl_crystal_size_mid 0.160
_exptl_crystal_size_min 0.140
_platon_squeeze_details
;
;
_refine_diff_density_max 0.478
_refine_diff_density_min -0.361
_refine_diff_density_rms 0.069
_refine_ls_extinction_method none
_refine_ls_goodness_of_fit_ref 1.026
_refine_ls_hydrogen_treatment constr
_refine_ls_matrix_type full
_refine_ls_number_parameters 616
_refine_ls_number_reflns 8928
_refine_ls_number_restraints 0
_refine_ls_restrained_S_all 1.026
_refine_ls_R_factor_all 0.1145
_refine_ls_R_factor_gt 0.0682
_refine_ls_shift/su_max 0.000
_refine_ls_shift/su_mean 0.000
_refine_ls_structure_factor_coef Fsqd
_refine_ls_weighting_details 'calc w=1/[\s^2^(Fo^2^)+(0.0772P)^2^+0.0691P] where P=(Fo^2^+2Fc^2^)/3'
_refine_ls_weighting_scheme calc
_refine_ls_wR_factor_gt 0.1549
_refine_ls_wR_factor_ref 0.1712
_reflns_number_gt 5700
_reflns_number_total 8927
_reflns_threshold_expression >2sigma(I)
_cod_data_source_file om500004n_si_001.cif
_cod_data_source_block 7a
_cod_original_sg_symbol_Hall -P2yn
_cod_original_sg_symbol_H-M P21/n
_cod_database_code 4082423

loop_
_symmetry_equiv_pos_as_xyz
'x, y, z'
'-x+1/2, y+1/2, -z+1/2'
'-x, -y, -z'
'x-1/2, -y-1/2, z-1/2'

loop_
_atom_site_label
_atom_site_type_symbol
_atom_site_fract_x
_atom_site_fract_y
_atom_site_fract_z
_atom_site_U_iso_or_equiv
_atom_site_adp_type
_atom_site_occupancy
_atom_site_symmetry_multiplicity
_atom_site_calc_flag
_atom_site_refinement_flags
Co1 Co 0.73626(7) 0.18433(2) 0.29643(3) 0.03592(19) Uani 1 1 d .
Co2 Co 0.22506(7) 0.89599(2) 0.22689(3) 0.0395(2) Uani 1 1 d .
O1 O 0.7469(5) 0.28467(13) 0.40451(18) 0.0718(12) Uani 1 1 d .
O2 O 1.1153(7) 0.20103(16) 0.4174(2) 0.1063(18) Uani 1 1 d .
O3 O 1.1133(5) 0.24244(12) 0.33330(16) 0.0581(10) Uani 1 1 d .
H3 H 1.1731 0.2592 0.3551 0.087 Uiso 1 1 calc R
O4 O 0.1909(5) 0.80392(12) 0.10298(16) 0.0592(10) Uani 1 1 d .
O5 O 0.5608(10) 0.8861(2) 0.1010(3) 0.174(3) Uani 1 1 d .
O6 O 0.5877(5) 0.83961(12) 0.17744(19) 0.0720(11) Uani 1 1 d .
H6 H 0.6367 0.8242 0.1523 0.108 Uiso 1 1 calc R
C1 C 0.6032(6) 0.23428(16) 0.3380(2) 0.0461(13) Uani 1 1 d .
C2 C 0.4980(6) 0.19501(17) 0.3233(3) 0.0515(14) Uani 1 1 d .
H2 H 0.4380 0.1763 0.3526 0.062 Uiso 1 1 calc R
C3 C 0.4937(6) 0.1897(2) 0.2596(3) 0.0575(15) Uani 1 1 d .
H3A H 0.4336 0.1652 0.2368 0.069 Uiso 1 1 calc R
C4 C 0.5923(7) 0.22293(19) 0.2333(3) 0.0588(15) Uani 1 1 d .
H4 H 0.6117 0.2261 0.1893 0.071 Uiso 1 1 calc R
C5 C 0.6585(6) 0.25109(17) 0.2801(3) 0.0509(13) Uani 1 1 d .
H5 H 0.7314 0.2777 0.2745 0.061 Uiso 1 1 calc R
C6 C 0.6535(7) 0.25116(19) 0.3983(3) 0.0550(14) Uani 1 1 d .
C7 C 0.5942(8) 0.2275(2) 0.4528(3) 0.0753(18) Uani 1 1 d .
H7A H 0.5832 0.2493 0.4856 0.113 Uiso 1 1 calc R
H7B H 0.6727 0.2041 0.4656 0.113 Uiso 1 1 calc R
H7C H 0.4879 0.2136 0.4429 0.113 Uiso 1 1 calc R
C8 C 0.9632(5) 0.17422(14) 0.3300(2) 0.0349(11) Uani 1 1 d .
C9 C 0.8555(5) 0.13506(14) 0.3446(2) 0.0344(11) Uani 1 1 d .
C10 C 0.8414(5) 0.12347(15) 0.2785(2) 0.0352(11) Uani 1 1 d .
C11 C 0.9470(5) 0.16256(14) 0.2642(2) 0.0368(11) Uani 1 1 d .
C12 C 1.0674(6) 0.20712(16) 0.3653(3) 0.0472(13) Uani 1 1 d .
C13 C 0.7956(6) 0.11377(15) 0.4007(2) 0.0414(12) Uani 1 1 d .
C14 C 0.8662(6) 0.12295(19) 0.4582(2) 0.0559(14) Uani 1 1 d .
H14 H 0.9565 0.1429 0.4621 0.067 Uiso 1 1 calc R
C15 C 0.8053(8) 0.1031(2) 0.5098(3) 0.081(2) Uani 1 1 d .
H15 H 0.8525 0.1107 0.5484 0.097 Uiso 1 1 calc R
C16 C 0.6753(8) 0.0721(3) 0.5055(3) 0.086(2) Uani 1 1 d .
H16 H 0.6363 0.0584 0.5408 0.103 Uiso 1 1 calc R
C17 C 0.6037(7) 0.0619(2) 0.4485(3) 0.0741(18) Uani 1 1 d .
H17 H 0.5157 0.0411 0.4447 0.089 Uiso 1 1 calc R
C18 C 0.6638(6) 0.08277(18) 0.3966(2) 0.0552(14) Uani 1 1 d .
H18 H 0.6148 0.0759 0.3581 0.066 Uiso 1 1 calc R
C19 C 0.7775(5) 0.08477(15) 0.2416(2) 0.0370(11) Uani 1 1 d .
C20 C 0.6966(6) 0.09251(18) 0.1843(2) 0.0531(14) Uani 1 1 d .
H20 H 0.6755 0.1224 0.1708 0.064 Uiso 1 1 calc R
C21 C 0.6477(7) 0.0555(2) 0.1475(2) 0.0573(15) Uani 1 1 d .
H21 H 0.5949 0.0607 0.1092 0.069 Uiso 1 1 calc R
C22 C 0.6768(7) 0.01111(19) 0.1672(3) 0.0574(15) Uani 1 1 d .
H22 H 0.6451 -0.0136 0.1420 0.069 Uiso 1 1 calc R
C23 C 0.7523(6) 0.00332(16) 0.2236(3) 0.0529(14) Uani 1 1 d .
H23 H 0.7701 -0.0267 0.2372 0.063 Uiso 1 1 calc R
C24 C 0.8024(6) 0.03974(15) 0.2608(2) 0.0452(12) Uani 1 1 d .
H24 H 0.8535 0.0340 0.2992 0.054 Uiso 1 1 calc R
C25 C 1.0325(6) 0.17502(15) 0.2085(2) 0.0389(11) Uani 1 1 d .
C26 C 1.0947(6) 0.14101(18) 0.1715(2) 0.0529(14) Uani 1 1 d .
H26 H 1.0799 0.1103 0.1823 0.064 Uiso 1 1 calc R
C27 C 1.1773(8) 0.1512(2) 0.1197(3) 0.0738(18) Uani 1 1 d .
H27 H 1.2205 0.1277 0.0960 0.089 Uiso 1 1 calc R
C28 C 1.1962(9) 0.1969(3) 0.1029(3) 0.088(2) Uani 1 1 d .
H28 H 1.2482 0.2042 0.0667 0.105 Uiso 1 1 calc R
C29 C 1.1396(9) 0.2308(2) 0.1387(3) 0.084(2) Uani 1 1 d .
H29 H 1.1568 0.2614 0.1277 0.100 Uiso 1 1 calc R
C30 C 1.0557(7) 0.22096(18) 0.1917(3) 0.0596(15) Uani 1 1 d .
H30 H 1.0155 0.2447 0.2157 0.072 Uiso 1 1 calc R
C31 C 0.0782(6) 0.84944(16) 0.1797(2) 0.0451(12) Uani 1 1 d .
C32 C -0.0209(6) 0.88632(17) 0.2005(3) 0.0556(14) Uani 1 1 d .
H32 H -0.0895 0.9071 0.1744 0.067 Uiso 1 1 calc R
C33 C -0.0056(7) 0.88733(18) 0.2657(3) 0.0604(15) Uani 1 1 d .
H33 H -0.0599 0.9092 0.2927 0.073 Uiso 1 1 calc R
C34 C 0.1015(7) 0.85105(18) 0.2847(3) 0.0585(15) Uani 1 1 d .
H34 H 0.1362 0.8440 0.3274 0.070 Uiso 1 1 calc R
C35 C 0.1559(6) 0.82763(16) 0.2327(2) 0.0491(13) Uani 1 1 d .
H35 H 0.2305 0.8009 0.2328 0.059 Uiso 1 1 calc R
C36 C 0.1054(6) 0.83738(17) 0.1158(3) 0.0505(13) Uani 1 1 d .
C37 C 0.0303(7) 0.86678(18) 0.0649(2) 0.0659(16) Uani 1 1 d .
H37A H 0.0754 0.8974 0.0681 0.099 Uiso 1 1 calc R
H37B H -0.0884 0.8680 0.0682 0.099 Uiso 1 1 calc R
H37C H 0.0559 0.8538 0.0258 0.099 Uiso 1 1 calc R
C38 C 0.4428(6) 0.90809(15) 0.1932(2) 0.0424(12) Uani 1 1 d .
C39 C 0.3333(5) 0.94823(15) 0.1832(2) 0.0380(11) Uani 1 1 d .
C40 C 0.3354(5) 0.95598(15) 0.2483(2) 0.0390(11) Uani 1 1 d .
C41 C 0.4452(6) 0.91651(15) 0.2598(2) 0.0441(12) Uani 1 1 d .
C42 C 0.5340(7) 0.87691(19) 0.1519(3) 0.0608(15) Uani 1 1 d .
C43 C 0.2668(6) 0.97418(15) 0.1293(2) 0.0382(11) Uani 1 1 d .
C44 C 0.3339(6) 0.97078(17) 0.0725(2) 0.0497(13) Uani 1 1 d .
H44 H 0.4182 0.9496 0.0662 0.060 Uiso 1 1 calc R
C45 C 0.2769(8) 0.9987(2) 0.0243(2) 0.0653(16) Uani 1 1 d .
H45 H 0.3247 0.9963 -0.0138 0.078 Uiso 1 1 calc R
C46 C 0.1525(8) 1.0297(2) 0.0317(3) 0.0704(17) Uani 1 1 d .
H46 H 0.1173 1.0489 -0.0006 0.084 Uiso 1 1 calc R
C47 C 0.0800(7) 1.03225(19) 0.0873(3) 0.0629(15) Uani 1 1 d .
H47 H -0.0071 1.0528 0.0925 0.076 Uiso 1 1 calc R
C48 C 0.1348(6) 1.00453(16) 0.1361(2) 0.0475(13) Uani 1 1 d .
H48 H 0.0831 1.0062 0.1735 0.057 Uiso 1 1 calc R
C49 C 0.2774(5) 0.99338(15) 0.2896(2) 0.0370(11) Uani 1 1 d .
C50 C 0.2075(7) 0.98406(19) 0.3452(2) 0.0538(14) Uani 1 1 d .
H50 H 0.1889 0.9537 0.3567 0.065 Uiso 1 1 calc R
C51 C 0.1652(7) 1.0193(2) 0.3837(3) 0.0657(16) Uani 1 1 d .
H51 H 0.1187 1.0128 0.4212 0.079 Uiso 1 1 calc R
C52 C 0.1923(7) 1.0650(2) 0.3665(3) 0.0676(17) Uani 1 1 d .
H52 H 0.1637 1.0889 0.3924 0.081 Uiso 1 1 calc R
C53 C 0.2598(7) 1.07418(18) 0.3122(3) 0.0558(14) Uani 1 1 d .
H53 H 0.2772 1.1046 0.3007 0.067 Uiso 1 1 calc R
C54 C 0.3031(6) 1.03934(16) 0.2740(2) 0.0475(13) Uani 1 1 d .
H54 H 0.3506 1.0464 0.2368 0.057 Uiso 1 1 calc R
C55 C 0.5436(6) 0.90061(18) 0.3139(2) 0.0508(13) Uani 1 1 d .
C56 C 0.6109(7) 0.9331(2) 0.3554(3) 0.0638(15) Uani 1 1 d .
H56 H 0.5924 0.9644 0.3488 0.077 Uiso 1 1 calc R
C57 C 0.7068(8) 0.9181(3) 0.4071(3) 0.084(2) Uani 1 1 d .
H57 H 0.7535 0.9394 0.4348 0.101 Uiso 1 1 calc R
C58 C 0.7311(9) 0.8719(3) 0.4167(4) 0.098(2) Uani 1 1 d .
H58 H 0.7921 0.8620 0.4516 0.117 Uiso 1 1 calc R
C59 C 0.6673(9) 0.8401(3) 0.3758(4) 0.098(2) Uani 1 1 d .
H59 H 0.6873 0.8089 0.3823 0.117 Uiso 1 1 calc R
C60 C 0.5739(7) 0.8542(2) 0.3252(3) 0.0743(18) Uani 1 1 d .
H60 H 0.5297 0.8324 0.2978 0.089 Uiso 1 1 calc R

loop_
_atom_site_aniso_label
_atom_site_aniso_U_11
_atom_site_aniso_U_22
_atom_site_aniso_U_33
_atom_site_aniso_U_23
_atom_site_aniso_U_13
_atom_site_aniso_U_12
Co1 0.0328(4) 0.0314(3) 0.0432(4) 0.0008(3) -0.0022(3) 0.0013(3)
Co2 0.0327(4) 0.0315(3) 0.0543(4) 0.0017(3) 0.0018(3) -0.0017(3)
O1 0.083(3) 0.055(2) 0.078(3) -0.017(2) 0.007(2) -0.015(2)
O2 0.148(5) 0.105(4) 0.062(3) 0.017(3) -0.039(3) -0.078(3)
O3 0.062(3) 0.048(2) 0.063(2) -0.0026(19) -0.0110(19) -0.0159(18)
O4 0.065(3) 0.046(2) 0.065(2) 0.0015(18) -0.006(2) 0.0073(19)
O5 0.301(9) 0.140(5) 0.089(4) 0.040(4) 0.087(5) 0.151(6)
O6 0.073(3) 0.048(2) 0.096(3) 0.003(2) 0.012(2) 0.021(2)
C1 0.048(3) 0.044(3) 0.046(3) -0.012(2) 0.001(3) 0.012(2)
C2 0.038(3) 0.045(3) 0.073(4) -0.001(3) 0.005(3) 0.002(2)
C3 0.042(3) 0.067(4) 0.063(4) -0.008(3) -0.015(3) 0.005(3)
C4 0.059(4) 0.062(4) 0.053(4) 0.013(3) -0.012(3) 0.018(3)
C5 0.043(3) 0.038(3) 0.071(4) 0.008(3) 0.002(3) 0.009(2)
C6 0.046(3) 0.049(3) 0.071(4) 0.000(3) 0.009(3) 0.009(3)
C7 0.094(5) 0.079(4) 0.052(4) -0.004(3) 0.002(3) 0.019(4)
C8 0.032(3) 0.029(2) 0.043(3) -0.003(2) -0.005(2) 0.0016(19)
C9 0.032(3) 0.030(2) 0.040(3) 0.006(2) -0.001(2) 0.003(2)
C10 0.035(3) 0.035(2) 0.036(3) 0.001(2) -0.002(2) 0.003(2)
C11 0.037(3) 0.026(2) 0.047(3) 0.003(2) -0.002(2) 0.002(2)
C12 0.047(3) 0.039(3) 0.055(4) 0.002(3) -0.003(3) -0.009(2)
C13 0.036(3) 0.040(3) 0.048(3) 0.006(2) 0.000(2) 0.005(2)
C14 0.043(3) 0.082(4) 0.042(3) 0.008(3) -0.008(3) -0.008(3)
C15 0.068(4) 0.138(6) 0.036(3) 0.018(4) -0.009(3) -0.012(4)
C16 0.057(4) 0.139(6) 0.062(4) 0.046(4) 0.004(3) -0.009(4)
C17 0.058(4) 0.098(5) 0.066(4) 0.035(4) -0.004(3) -0.019(3)
C18 0.049(3) 0.069(4) 0.047(3) 0.012(3) -0.006(3) -0.008(3)
C19 0.033(3) 0.038(3) 0.040(3) -0.003(2) 0.002(2) 0.001(2)
C20 0.060(3) 0.047(3) 0.051(3) 0.001(3) -0.008(3) 0.000(3)
C21 0.060(4) 0.072(4) 0.039(3) -0.008(3) -0.004(3) -0.010(3)
C22 0.049(3) 0.053(3) 0.071(4) -0.021(3) 0.011(3) -0.015(3)
C23 0.054(3) 0.033(3) 0.072(4) -0.007(3) 0.010(3) -0.005(2)
C24 0.051(3) 0.038(3) 0.047(3) 0.004(2) 0.001(2) -0.002(2)
C25 0.037(3) 0.038(3) 0.041(3) 0.004(2) 0.002(2) -0.001(2)
C26 0.059(3) 0.048(3) 0.052(3) 0.004(3) 0.015(3) -0.002(3)
C27 0.094(5) 0.075(4) 0.055(4) -0.004(3) 0.032(4) 0.010(4)
C28 0.095(5) 0.101(6) 0.071(5) 0.017(4) 0.035(4) -0.006(4)
C29 0.098(5) 0.062(4) 0.092(5) 0.030(4) 0.027(4) -0.004(4)
C30 0.069(4) 0.044(3) 0.067(4) 0.011(3) 0.018(3) -0.002(3)
C31 0.033(3) 0.035(3) 0.067(4) 0.003(3) -0.006(3) -0.004(2)
C32 0.030(3) 0.051(3) 0.086(5) 0.000(3) 0.000(3) -0.002(2)
C33 0.044(3) 0.049(3) 0.090(5) -0.005(3) 0.018(3) -0.001(3)
C34 0.057(4) 0.055(3) 0.065(4) 0.004(3) 0.010(3) -0.016(3)
C35 0.045(3) 0.036(3) 0.066(4) 0.001(3) 0.007(3) -0.004(2)
C36 0.042(3) 0.036(3) 0.073(4) 0.008(3) -0.015(3) -0.009(2)
C37 0.069(4) 0.055(3) 0.072(4) 0.017(3) -0.015(3) 0.005(3)
C38 0.039(3) 0.031(3) 0.057(3) -0.001(2) 0.004(2) 0.002(2)
C39 0.035(3) 0.033(2) 0.046(3) -0.002(2) 0.004(2) -0.005(2)
C40 0.032(3) 0.035(3) 0.050(3) 0.003(2) -0.003(2) -0.002(2)
C41 0.038(3) 0.034(3) 0.060(3) 0.006(2) -0.008(2) -0.003(2)
C42 0.064(4) 0.054(4) 0.065(4) 0.011(3) 0.009(3) 0.012(3)
C43 0.039(3) 0.035(3) 0.041(3) 0.001(2) 0.005(2) -0.006(2)
C44 0.039(3) 0.056(3) 0.053(3) 0.000(3) 0.001(3) 0.006(2)
C45 0.070(4) 0.088(5) 0.038(3) 0.009(3) -0.001(3) -0.006(4)
C46 0.079(5) 0.078(4) 0.053(4) 0.014(3) -0.015(3) 0.012(4)
C47 0.063(4) 0.064(4) 0.060(4) 0.002(3) -0.009(3) 0.016(3)
C48 0.048(3) 0.052(3) 0.042(3) -0.001(2) 0.005(2) 0.002(3)
C49 0.033(3) 0.038(3) 0.039(3) -0.002(2) -0.008(2) 0.001(2)
C50 0.060(4) 0.055(3) 0.046(3) 0.001(3) -0.005(3) 0.004(3)
C51 0.060(4) 0.094(5) 0.044(3) -0.003(3) 0.004(3) 0.005(3)
C52 0.061(4) 0.069(4) 0.070(4) -0.022(3) -0.016(3) 0.017(3)
C53 0.060(4) 0.043(3) 0.063(4) -0.006(3) -0.010(3) 0.001(3)
C54 0.049(3) 0.041(3) 0.051(3) -0.006(2) -0.003(3) -0.001(2)
C55 0.040(3) 0.050(3) 0.061(4) 0.006(3) -0.010(3) -0.006(3)
C56 0.057(4) 0.071(4) 0.062(4) 0.009(3) -0.008(3) 0.010(3)
C57 0.070(4) 0.113(6) 0.067(4) -0.001(4) -0.018(4) 0.000(4)
C58 0.078(5) 0.118(6) 0.095(6) 0.043(5) -0.026(4) 0.023(5)
C59 0.104(6) 0.071(5) 0.114(6) 0.029(4) -0.042(5) 0.000(4)
C60 0.067(4) 0.057(4) 0.096(5) 0.020(3) -0.028(4) -0.007(3)

loop_
_atom_type_symbol
_atom_type_description
_atom_type_scat_dispersion_real
_atom_type_scat_dispersion_imag
_atom_type_scat_source
C C 0.0033 0.0016 'International Tables Vol C Tables 4.2.6.8 and 6.1.1.4'
H H 0.0000 0.0000 'International Tables Vol C Tables 4.2.6.8 and 6.1.1.4'
O O 0.0106 0.0060 'International Tables Vol C Tables 4.2.6.8 and 6.1.1.4'
Co Co 0.3494 0.9721 'International Tables Vol C Tables 4.2.6.8 and 6.1.1.4'
Cl Cl 0.1484 0.1585 'International Tables Vol C Tables 4.2.6.8 and 6.1.1.4'

loop_
_geom_angle_atom_site_label_1
_geom_angle_atom_site_label_2
_geom_angle_atom_site_label_3
_geom_angle
C8 Co1 C11 44.05(18)
C8 Co1 C9 43.75(17)
C11 Co1 C9 63.55(18)
C8 Co1 C10 63.01(17)
C11 Co1 C10 43.11(17)
C9 Co1 C10 43.29(17)
C8 Co1 C1 116.10(19)
C11 Co1 C1 149.8(2)
C9 Co1 C1 121.83(19)
C10 Co1 C1 161.44(19)
C8 Co1 C2 141.5(2)
C11 Co1 C2 168.68(19)
C9 Co1 C2 113.1(2)
C10 Co1 C2 126.57(19)
C1 Co1 C2 41.47(19)
C8 Co1 C5 118.40(19)
C11 Co1 C5 119.99(19)
C9 Co1 C5 154.2(2)
C10 Co1 C5 157.2(2)
C1 Co1 C5 41.1(2)
C2 Co1 C5 68.1(2)
C8 Co1 C3 175.6(2)
C11 Co1 C3 134.0(2)
C9 Co1 C3 132.6(2)
C10 Co1 C3 112.8(2)
C1 Co1 C3 67.5(2)
C2 Co1 C3 39.4(2)
C5 Co1 C3 65.9(2)
C8 Co1 C4 143.9(2)
C11 Co1 C4 113.6(2)
C9 Co1 C4 166.5(2)
C10 Co1 C4 125.0(2)
C1 Co1 C4 67.8(2)
C2 Co1 C4 66.9(2)
C5 Co1 C4 39.2(2)
C3 Co1 C4 39.0(2)
C38 Co2 C41 43.9(2)
C38 Co2 C40 62.41(19)
C41 Co2 C40 43.17(18)
C38 Co2 C39 43.51(18)
C41 Co2 C39 62.77(19)
C40 Co2 C39 41.86(18)
C38 Co2 C31 115.9(2)
C41 Co2 C31 150.8(2)
C40 Co2 C31 159.12(19)
C39 Co2 C31 121.0(2)
C38 Co2 C32 141.7(2)
C41 Co2 C32 168.6(2)
C40 Co2 C32 126.54(19)
C39 Co2 C32 113.8(2)
C31 Co2 C32 40.60(19)
C38 Co2 C35 116.26(19)
C41 Co2 C35 120.5(2)
C40 Co2 C35 160.0(2)
C39 Co2 C35 151.4(2)
C31 Co2 C35 40.86(18)
C32 Co2 C35 68.1(2)
C38 Co2 C33 176.2(2)
C41 Co2 C33 133.6(2)
C40 Co2 C33 113.8(2)
C39 Co2 C33 133.9(2)
C31 Co2 C33 67.6(2)
C32 Co2 C33 40.1(2)
C35 Co2 C33 67.2(2)
C38 Co2 C34 142.4(2)
C41 Co2 C34 114.4(2)
C40 Co2 C34 128.4(2)
C39 Co2 C34 169.1(2)
C31 Co2 C34 67.0(2)
C32 Co2 C34 66.8(2)
C35 Co2 C34 39.5(2)
C33 Co2 C34 39.5(2)
C12 O3 H3 109.5
C42 O6 H6 109.5
C6 C1 C5 126.6(5)
C6 C1 C2 127.4(5)
C5 C1 C2 105.9(4)
C6 C1 Co1 121.0(3)
C5 C1 Co1 70.4(3)
C2 C1 Co1 69.8(3)
C3 C2 C1 107.2(5)
C3 C2 Co1 71.4(3)
C1 C2 Co1 68.8(3)
C3 C2 H2 126.4
C1 C2 H2 126.4
Co1 C2 H2 126.4
C4 C3 C2 110.1(5)
C4 C3 Co1 70.6(3)
C2 C3 Co1 69.1(3)
C4 C3 H3A 125.0
C2 C3 H3A 125.0
Co1 C3 H3A 125.0
C3 C4 C5 108.3(5)
C3 C4 Co1 70.4(3)
C5 C4 Co1 69.6(3)
C3 C4 H4 125.8
C5 C4 H4 125.8
Co1 C4 H4 125.8
C4 C5 C1 108.5(5)
C4 C5 Co1 71.1(3)
C1 C5 Co1 68.5(3)
C4 C5 H5 125.8
C1 C5 H5 125.8
Co1 C5 H5 125.8
O1 C6 C1 120.9(5)
O1 C6 C7 120.0(5)
C1 C6 C7 119.2(5)
C6 C7 H7A 109.5
C6 C7 H7B 109.5
H7A C7 H7B 109.5
C6 C7 H7C 109.5
H7A C7 H7C 109.5
H7B C7 H7C 109.5
C12 C8 C11 133.1(4)
C12 C8 C9 136.0(4)
C11 C8 C9 90.2(3)
C12 C8 Co1 126.8(3)
C11 C8 Co1 68.3(2)
C9 C8 Co1 69.5(2)
C13 C9 C8 136.2(4)
C13 C9 C10 134.4(4)
C8 C9 C10 89.3(3)
C13 C9 Co1 124.8(3)
C8 C9 Co1 66.8(2)
C10 C9 Co1 68.8(2)
C11 C10 C19 132.4(4)
C11 C10 C9 90.6(3)
C19 C10 C9 136.1(4)
C11 C10 Co1 67.0(2)
C19 C10 Co1 130.1(3)
C9 C10 Co1 67.9(2)
C10 C11 C25 131.9(4)
C10 C11 C8 89.9(3)
C25 C11 C8 136.4(4)
C10 C11 Co1 69.9(2)
C25 C11 Co1 131.2(3)
C8 C11 Co1 67.6(2)
O2 C12 O3 122.4(5)
O2 C12 C8 123.6(5)
O3 C12 C8 113.8(5)
C14 C13 C18 117.9(5)
C14 C13 C9 122.4(4)
C18 C13 C9 119.7(4)
C15 C14 C13 121.0(5)
C15 C14 H14 119.5
C13 C14 H14 119.5
C14 C15 C16 121.0(6)
C14 C15 H15 119.5
C16 C15 H15 119.5
C17 C16 C15 119.2(5)
C17 C16 H16 120.4
C15 C16 H16 120.4
C16 C17 C18 119.4(6)
C16 C17 H17 120.3
C18 C17 H17 120.3
C17 C18 C13 121.5(5)
C17 C18 H18 119.2
C13 C18 H18 119.2
C24 C19 C20 118.4(4)
C24 C19 C10 121.2(4)
C20 C19 C10 120.3(4)
C21 C20 C19 119.9(5)
C21 C20 H20 120.1
C19 C20 H20 120.1
C22 C21 C20 120.5(5)
C22 C21 H21 119.7
C20 C21 H21 119.7
C23 C22 C21 119.9(5)
C23 C22 H22 120.1
C21 C22 H22 120.1
C22 C23 C24 120.4(5)
C22 C23 H23 119.8
C24 C23 H23 119.8
C23 C24 C19 120.9(5)
C23 C24 H24 119.6
C19 C24 H24 119.6
C26 C25 C30 118.4(4)
C26 C25 C11 120.0(4)
C30 C25 C11 121.6(4)
C27 C26 C25 121.8(5)
C27 C26 H26 119.1
C25 C26 H26 119.1
C26 C27 C28 119.2(6)
C26 C27 H27 120.4
C28 C27 H27 120.4
C29 C28 C27 120.2(6)
C29 C28 H28 119.9
C27 C28 H28 119.9
C28 C29 C30 121.2(6)
C28 C29 H29 119.4
C30 C29 H29 119.4
C29 C30 C25 119.2(5)
C29 C30 H30 120.4
C25 C30 H30 120.4
C32 C31 C35 107.9(5)
C32 C31 C36 126.5(5)
C35 C31 C36 125.5(4)
C32 C31 Co2 70.1(3)
C35 C31 Co2 70.5(3)
C36 C31 Co2 122.0(3)
C33 C32 C31 108.0(5)
C33 C32 Co2 71.2(3)
C31 C32 Co2 69.3(3)
C33 C32 H32 126.0
C31 C32 H32 126.0
Co2 C32 H32 126.0
C34 C33 C32 107.5(5)
C34 C33 Co2 70.5(3)
C32 C33 Co2 68.7(3)
C34 C33 H33 126.2
C32 C33 H33 126.2
Co2 C33 H33 126.2
C35 C34 C33 109.6(5)
C35 C34 Co2 69.3(3)
C33 C34 Co2 70.0(3)
C35 C34 H34 125.2
C33 C34 H34 125.2
Co2 C34 H34 125.2
C34 C35 C31 107.0(5)
C34 C35 Co2 71.2(3)
C31 C35 Co2 68.6(3)
C34 C35 H35 126.5
C31 C35 H35 126.5
Co2 C35 H35 126.5
O4 C36 C31 121.0(5)
O4 C36 C37 119.5(5)
C31 C36 C37 119.5(5)
C36 C37 H37A 109.5
C36 C37 H37B 109.5
H37A C37 H37B 109.5
C36 C37 H37C 109.5
H37A C37 H37C 109.5
H37B C37 H37C 109.5
C41 C38 C39 89.7(4)
C41 C38 C42 135.2(4)
C39 C38 C42 134.4(5)
C41 C38 Co2 68.5(3)
C39 C38 Co2 70.1(3)
C42 C38 Co2 126.0(4)
C40 C39 C38 89.9(4)
C40 C39 C43 133.9(4)
C38 C39 C43 135.7(4)
C40 C39 Co2 68.8(2)
C38 C39 Co2 66.4(2)
C43 C39 Co2 127.8(3)
C39 C40 C41 91.5(4)
C39 C40 C49 135.8(4)
C41 C40 C49 132.0(4)
C39 C40 Co2 69.3(2)
C41 C40 Co2 67.3(2)
C49 C40 Co2 128.7(3)
C40 C41 C55 133.3(5)
C40 C41 C38 88.9(4)
C55 C41 C38 136.4(4)
C40 C41 Co2 69.5(3)
C55 C41 Co2 129.9(3)
C38 C41 Co2 67.6(3)
O5 C42 O6 122.1(6)
O5 C42 C38 123.2(5)
O6 C42 C38 114.6(5)
C44 C43 C48 118.2(4)
C44 C43 C39 122.4(4)
C48 C43 C39 119.3(4)
C43 C44 C45 120.5(5)
C43 C44 H44 119.7
C45 C44 H44 119.7
C46 C45 C44 121.2(5)
C46 C45 H45 119.4
C44 C45 H45 119.4
C45 C46 C47 119.0(5)
C45 C46 H46 120.5
C47 C46 H46 120.5
C46 C47 C48 120.7(5)
C46 C47 H47 119.6
C48 C47 H47 119.6
C47 C48 C43 120.2(5)
C47 C48 H48 119.9
C43 C48 H48 119.9
C50 C49 C54 118.1(4)
C50 C49 C40 122.1(4)
C54 C49 C40 119.7(4)
C51 C50 C49 120.5(5)
C51 C50 H50 119.7
C49 C50 H50 119.7
C50 C51 C52 119.9(5)
C50 C51 H51 120.1
C52 C51 H51 120.1
C53 C52 C51 119.8(5)
C53 C52 H52 120.1
C51 C52 H52 120.1
C52 C53 C54 120.7(5)
C52 C53 H53 119.7
C54 C53 H53 119.7
C53 C54 C49 121.1(5)
C53 C54 H54 119.5
C49 C54 H54 119.5
C60 C55 C56 118.8(5)
C60 C55 C41 122.2(5)
C56 C55 C41 119.0(5)
C55 C56 C57 119.3(6)
C55 C56 H56 120.4
C57 C56 H56 120.4
C58 C57 C56 119.7(7)
C58 C57 H57 120.1
C56 C57 H57 120.1
C59 C58 C57 121.1(6)
C59 C58 H58 119.4
C57 C58 H58 119.4
C60 C59 C58 119.8(6)
C60 C59 H59 120.1
C58 C59 H59 120.1
C59 C60 C55 121.3(6)
C59 C60 H60 119.3
C55 C60 H60 119.3

loop_
_geom_bond_atom_site_label_1
_geom_bond_atom_site_label_2
_geom_bond_distance
Co1 C8 1.955(4)
Co1 C11 1.965(4)
Co1 C9 1.992(4)
Co1 C10 2.004(4)
Co1 C1 2.037(5)
Co1 C2 2.050(5)
Co1 C5 2.062(5)
Co1 C3 2.079(5)
Co1 C4 2.082(5)
Co2 C38 1.957(5)
Co2 C41 1.970(5)
Co2 C40 2.000(4)
Co2 C39 2.007(4)
Co2 C31 2.041(5)
Co2 C32 2.052(5)
Co2 C35 2.066(5)
Co2 C33 2.085(5)
Co2 C34 2.091(5)
O1 C6 1.232(6)
O2 C12 1.193(6)
O3 C12 1.301(6)
O3 H3 0.8200
O4 C36 1.229(6)
O5 C42 1.167(7)
O6 C42 1.283(6)
O6 H6 0.8200
C1 C6 1.439(7)
C1 C5 1.440(7)
C1 C2 1.447(7)
C2 C3 1.393(7)
C2 H2 0.9800
C3 C4 1.388(7)
C3 H3A 0.9800
C4 C5 1.392(7)
C4 H4 0.9800
C5 H5 0.9800
C6 C7 1.467(8)
C7 H7A 0.9600
C7 H7B 0.9600
C7 H7C 0.9600
C8 C12 1.464(6)
C8 C11 1.470(6)
C8 C9 1.471(6)
C9 C13 1.467(6)
C9 C10 1.474(6)
C10 C11 1.459(6)
C10 C19 1.461(6)
C11 C25 1.463(6)
C13 C14 1.375(6)
C13 C18 1.389(7)
C14 C15 1.371(7)
C14 H14 0.9300
C15 C16 1.378(8)
C15 H15 0.9300
C16 C17 1.377(8)
C16 H16 0.9300
C17 C18 1.386(7)
C17 H17 0.9300
C18 H18 0.9300
C19 C24 1.384(6)
C19 C20 1.397(6)
C20 C21 1.386(7)
C20 H20 0.9300
C21 C22 1.374(7)
C21 H21 0.9300
C22 C23 1.363(7)
C22 H22 0.9300
C23 C24 1.380(6)
C23 H23 0.9300
C24 H24 0.9300
C25 C26 1.380(6)
C25 C30 1.397(6)
C26 C27 1.364(7)
C26 H26 0.9300
C27 C28 1.388(8)
C27 H27 0.9300
C28 C29 1.346(9)
C28 H28 0.9300
C29 C30 1.391(8)
C29 H29 0.9300
C30 H30 0.9300
C31 C32 1.420(7)
C31 C35 1.434(7)
C31 C36 1.458(7)
C32 C33 1.417(8)
C32 H32 0.9800
C33 C34 1.410(7)
C33 H33 0.9800
C34 C35 1.404(7)
C34 H34 0.9800
C35 H35 0.9800
C36 C37 1.503(6)
C37 H37A 0.9600
C37 H37B 0.9600
C37 H37C 0.9600
C38 C41 1.467(7)
C38 C39 1.470(6)
C38 C42 1.490(7)
C39 C40 1.432(6)
C39 C43 1.474(6)
C40 C41 1.461(6)
C40 C49 1.495(6)
C41 C55 1.463(7)
C43 C44 1.372(7)
C43 C48 1.392(6)
C44 C45 1.386(7)
C44 H44 0.9300
C45 C46 1.359(8)
C45 H45 0.9300
C46 C47 1.366(8)
C46 H46 0.9300
C47 C48 1.387(7)
C47 H47 0.9300
C48 H48 0.9300
C49 C50 1.381(7)
C49 C54 1.395(6)
C50 C51 1.374(7)
C50 H50 0.9300
C51 C52 1.397(8)
C51 H51 0.9300
C52 C53 1.346(8)
C52 H52 0.9300
C53 C54 1.364(7)
C53 H53 0.9300
C54 H54 0.9300
C55 C60 1.388(7)
C55 C56 1.397(7)
C56 C57 1.404(8)
C56 H56 0.9300
C57 C58 1.369(9)
C57 H57 0.9300
C58 C59 1.366(9)
C58 H58 0.9300
C59 C60 1.366(8)
C59 H59 0.9300
C60 H60 0.9300

loop_
_geom_torsion_atom_site_label_1
_geom_torsion_atom_site_label_2
_geom_torsion_atom_site_label_3
_geom_torsion_atom_site_label_4
_geom_torsion
C8 Co1 C1 C6 -17.5(5)
C11 Co1 C1 C6 -58.9(6)
C9 Co1 C1 C6 32.5(5)
C10 Co1 C1 C6 65.1(8)
C2 Co1 C1 C6 122.2(6)
C5 Co1 C1 C6 -121.6(6)
C3 Co1 C1 C6 159.7(5)
C4 Co1 C1 C6 -158.0(5)
C8 Co1 C1 C5 104.1(3)
C11 Co1 C1 C5 62.7(5)
C9 Co1 C1 C5 154.1(3)
C10 Co1 C1 C5 -173.3(5)
C2 Co1 C1 C5 -116.2(4)
C3 Co1 C1 C5 -78.7(3)
C4 Co1 C1 C5 -36.4(3)
C8 Co1 C1 C2 -139.7(3)
C11 Co1 C1 C2 178.9(4)
C9 Co1 C1 C2 -89.7(3)
C10 Co1 C1 C2 -57.1(7)
C5 Co1 C1 C2 116.2(4)
C3 Co1 C1 C2 37.5(3)
C4 Co1 C1 C2 79.8(3)
C6 C1 C2 C3 -175.6(5)
C5 C1 C2 C3 0.1(5)
Co1 C1 C2 C3 -61.5(3)
C6 C1 C2 Co1 -114.1(5)
C5 C1 C2 Co1 61.5(3)
C8 Co1 C2 C3 -173.2(3)
C11 Co1 C2 C3 -59.5(11)
C9 Co1 C2 C3 -129.7(3)
C10 Co1 C2 C3 -81.7(4)
C1 Co1 C2 C3 117.7(4)
C5 Co1 C2 C3 78.2(3)
C4 Co1 C2 C3 35.6(3)
C8 Co1 C2 C1 69.1(4)
C11 Co1 C2 C1 -177.2(9)
C9 Co1 C2 C1 112.6(3)
C10 Co1 C2 C1 160.6(3)
C5 Co1 C2 C1 -39.5(3)
C3 Co1 C2 C1 -117.7(4)
C4 Co1 C2 C1 -82.1(3)
C1 C2 C3 C4 0.9(6)
Co1 C2 C3 C4 -58.9(4)
C1 C2 C3 Co1 59.8(3)
C8 Co1 C3 C4 -133(3)
C11 Co1 C3 C4 -72.0(4)
C9 Co1 C3 C4 -164.7(3)
C10 Co1 C3 C4 -118.0(3)
C1 Co1 C3 C4 82.1(4)
C2 Co1 C3 C4 121.5(5)
C5 Co1 C3 C4 37.2(3)
C8 Co1 C3 C2 105(3)
C11 Co1 C3 C2 166.4(3)
C9 Co1 C3 C2 73.8(4)
C10 Co1 C3 C2 120.5(3)
C1 Co1 C3 C2 -39.4(3)
C5 Co1 C3 C2 -84.3(3)
C4 Co1 C3 C2 -121.5(5)
C2 C3 C4 C5 -1.5(6)
Co1 C3 C4 C5 -59.5(4)
C2 C3 C4 Co1 58.0(4)
C8 Co1 C4 C3 174.6(3)
C11 Co1 C4 C3 131.7(3)
C9 Co1 C4 C3 56.9(10)
C10 Co1 C4 C3 83.5(4)
C1 Co1 C4 C3 -81.1(4)
C2 Co1 C4 C3 -36.0(3)
C5 Co1 C4 C3 -119.2(5)
C8 Co1 C4 C5 -66.2(5)
C11 Co1 C4 C5 -109.1(3)
C9 Co1 C4 C5 176.1(8)
C10 Co1 C4 C5 -157.3(3)
C1 Co1 C4 C5 38.1(3)
C2 Co1 C4 C5 83.2(3)
C3 Co1 C4 C5 119.2(5)
C3 C4 C5 C1 1.5(6)
Co1 C4 C5 C1 -58.5(3)
C3 C4 C5 Co1 60.0(4)
C6 C1 C5 C4 174.7(5)
C2 C1 C5 C4 -1.0(5)
Co1 C1 C5 C4 60.1(3)
C6 C1 C5 Co1 114.6(5)
C2 C1 C5 Co1 -61.1(3)
C8 Co1 C5 C4 142.2(3)
C11 Co1 C5 C4 91.4(4)
C9 Co1 C5 C4 -177.9(4)
C10 Co1 C5 C4 54.8(6)
C1 Co1 C5 C4 -119.7(5)
C2 Co1 C5 C4 -79.8(4)
C3 Co1 C5 C4 -36.9(3)
C8 Co1 C5 C1 -98.1(3)
C11 Co1 C5 C1 -149.0(3)
C9 Co1 C5 C1 -58.3(5)
C10 Co1 C5 C1 174.5(4)
C2 Co1 C5 C1 39.8(3)
C3 Co1 C5 C1 82.7(3)
C4 Co1 C5 C1 119.7(5)
C5 C1 C6 O1 3.8(8)
C2 C1 C6 O1 178.5(5)
Co1 C1 C6 O1 91.4(6)
C5 C1 C6 C7 -175.3(5)
C2 C1 C6 C7 -0.5(8)
Co1 C1 C6 C7 -87.7(6)
C11 Co1 C8 C12 128.4(5)
C9 Co1 C8 C12 -132.8(5)
C10 Co1 C8 C12 177.7(5)
C1 Co1 C8 C12 -23.1(5)
C2 Co1 C8 C12 -66.6(5)
C5 Co1 C8 C12 23.4(5)
C3 Co1 C8 C12 -167(3)
C4 Co1 C8 C12 64.5(6)
C9 Co1 C8 C11 98.8(3)
C10 Co1 C8 C11 49.3(2)
C1 Co1 C8 C11 -151.4(3)
C2 Co1 C8 C11 165.0(3)
C5 Co1 C8 C11 -105.0(3)
C3 Co1 C8 C11 65(3)
C4 Co1 C8 C11 -63.8(4)
C11 Co1 C8 C9 -98.8(3)
C10 Co1 C8 C9 -49.5(2)
C1 Co1 C8 C9 109.7(3)
C2 Co1 C8 C9 66.2(4)
C5 Co1 C8 C9 156.2(3)
C3 Co1 C8 C9 -34(3)
C4 Co1 C8 C9 -162.7(3)
C12 C8 C9 C13 5.5(9)
C11 C8 C9 C13 176.5(5)
Co1 C8 C9 C13 -116.8(5)
C12 C8 C9 C10 -170.6(5)
C11 C8 C9 C10 0.5(3)
Co1 C8 C9 C10 67.1(2)
C12 C8 C9 Co1 122.2(5)
C11 C8 C9 Co1 -66.7(2)
C8 Co1 C9 C13 131.2(5)
C11 Co1 C9 C13 -178.7(4)
C10 Co1 C9 C13 -130.1(5)
C1 Co1 C9 C13 35.4(5)
C2 Co1 C9 C13 -10.6(4)
C5 Co1 C9 C13 76.6(6)
C3 Co1 C9 C13 -52.1(5)
C4 Co1 C9 C13 -97.8(10)
C11 Co1 C9 C8 50.1(2)
C10 Co1 C9 C8 98.7(3)
C1 Co1 C9 C8 -95.8(3)
C2 Co1 C9 C8 -141.8(3)
C5 Co1 C9 C8 -54.6(5)
C3 Co1 C9 C8 176.7(3)
C4 Co1 C9 C8 131.0(9)
C8 Co1 C9 C10 -98.7(3)
C11 Co1 C9 C10 -48.6(2)
C1 Co1 C9 C10 165.5(3)
C2 Co1 C9 C10 119.5(3)
C5 Co1 C9 C10 -153.3(4)
C3 Co1 C9 C10 78.0(3)
C4 Co1 C9 C10 32.3(10)
C13 C9 C10 C11 -176.7(5)
C8 C9 C10 C11 -0.5(3)
Co1 C9 C10 C11 64.8(2)
C13 C9 C10 C19 -7.0(9)
C8 C9 C10 C19 169.2(5)
Co1 C9 C10 C19 -125.5(5)
C13 C9 C10 Co1 118.5(5)
C8 C9 C10 Co1 -65.3(2)
C8 Co1 C10 C11 -50.5(3)
C9 Co1 C10 C11 -100.6(3)
C1 Co1 C10 C11 -142.4(6)
C2 Co1 C10 C11 173.8(3)
C5 Co1 C10 C11 49.1(6)
C3 Co1 C10 C11 130.8(3)
C4 Co1 C10 C11 88.2(3)
C8 Co1 C10 C19 -177.4(5)
C11 Co1 C10 C19 -127.0(5)
C9 Co1 C10 C19 132.5(5)
C1 Co1 C10 C19 90.6(7)
C2 Co1 C10 C19 46.8(5)
C5 Co1 C10 C19 -77.9(7)
C3 Co1 C10 C19 3.8(5)
C4 Co1 C10 C19 -38.8(5)
C8 Co1 C10 C9 50.1(2)
C11 Co1 C10 C9 100.6(3)
C1 Co1 C10 C9 -41.9(7)
C2 Co1 C10 C9 -85.7(3)
C5 Co1 C10 C9 149.6(5)
C3 Co1 C10 C9 -128.6(3)
C4 Co1 C10 C9 -171.3(3)
C19 C10 C11 C25 -3.8(8)
C9 C10 C11 C25 166.5(5)
Co1 C10 C11 C25 -127.9(5)
C19 C10 C11 C8 -169.8(5)
C9 C10 C11 C8 0.5(3)
Co1 C10 C11 C8 66.1(2)
C19 C10 C11 Co1 124.1(5)
C9 C10 C11 Co1 -65.6(2)
C12 C8 C11 C10 171.0(5)
C9 C8 C11 C10 -0.5(3)
Co1 C8 C11 C10 -68.2(2)
C12 C8 C11 C25 6.2(9)
C9 C8 C11 C25 -165.4(5)
Co1 C8 C11 C25 126.9(5)
C12 C8 C11 Co1 -120.8(5)
C9 C8 C11 Co1 67.7(2)
C8 Co1 C11 C10 98.6(3)
C9 Co1 C11 C10 48.8(2)
C1 Co1 C11 C10 157.3(3)
C2 Co1 C11 C10 -26.4(11)
C5 Co1 C11 C10 -160.3(3)
C3 Co1 C11 C10 -75.9(4)
C4 Co1 C11 C10 -116.6(3)
C8 Co1 C11 C25 -132.8(5)
C9 Co1 C11 C25 177.4(5)
C10 Co1 C11 C25 128.6(5)
C1 Co1 C11 C25 -74.1(6)
C2 Co1 C11 C25 102.1(11)
C5 Co1 C11 C25 -31.7(5)
C3 Co1 C11 C25 52.7(5)
C4 Co1 C11 C25 11.9(5)
C9 Co1 C11 C8 -49.7(2)
C10 Co1 C11 C8 -98.6(3)
C1 Co1 C11 C8 58.7(4)
C2 Co1 C11 C8 -125.0(10)
C5 Co1 C11 C8 101.2(3)
C3 Co1 C11 C8 -174.5(3)
C4 Co1 C11 C8 144.8(3)
C11 C8 C12 O2 -149.2(6)
C9 C8 C12 O2 18.5(9)
Co1 C8 C12 O2 116.9(6)
C11 C8 C12 O3 26.3(7)
C9 C8 C12 O3 -166.0(5)
Co1 C8 C12 O3 -67.7(6)
C8 C9 C13 C14 -15.0(8)
C10 C9 C13 C14 159.4(5)
Co1 C9 C13 C14 -106.9(5)
C8 C9 C13 C18 165.6(5)
C10 C9 C13 C18 -19.9(8)
Co1 C9 C13 C18 73.8(5)
C18 C13 C14 C15 -1.8(8)
C9 C13 C14 C15 178.8(5)
C13 C14 C15 C16 2.3(10)
C14 C15 C16 C17 -1.4(10)
C15 C16 C17 C18 0.1(10)
C16 C17 C18 C13 0.3(9)
C14 C13 C18 C17 0.5(8)
C9 C13 C18 C17 179.9(5)
C11 C10 C19 C24 126.1(5)
C9 C10 C19 C24 -39.8(8)
Co1 C10 C19 C24 -139.4(4)
C11 C10 C19 C20 -50.7(7)
C9 C10 C19 C20 143.4(5)
Co1 C10 C19 C20 43.8(6)
C24 C19 C20 C21 -1.9(7)
C10 C19 C20 C21 175.0(4)
C19 C20 C21 C22 0.6(8)
C20 C21 C22 C23 0.9(8)
C21 C22 C23 C24 -1.1(8)
C22 C23 C24 C19 -0.1(8)
C20 C19 C24 C23 1.6(7)
C10 C19 C24 C23 -175.3(4)
C10 C11 C25 C26 -33.7(7)
C8 C11 C25 C26 125.9(6)
Co1 C11 C25 C26 -133.5(4)
C10 C11 C25 C30 147.3(5)
C8 C11 C25 C30 -53.1(8)
Co1 C11 C25 C30 47.5(7)
C30 C25 C26 C27 0.0(8)
C11 C25 C26 C27 -179.0(5)
C25 C26 C27 C28 -1.5(9)
C26 C27 C28 C29 2.7(11)
C27 C28 C29 C30 -2.5(11)
C28 C29 C30 C25 1.0(10)
C26 C25 C30 C29 0.2(8)
C11 C25 C30 C29 179.2(5)
C38 Co2 C31 C32 -140.7(3)
C41 Co2 C31 C32 179.9(4)
C40 Co2 C31 C32 -60.6(7)
C39 Co2 C31 C32 -91.2(4)
C35 Co2 C31 C32 118.3(4)
C33 Co2 C31 C32 37.7(3)
C34 Co2 C31 C32 80.6(4)
C38 Co2 C31 C35 101.0(3)
C41 Co2 C31 C35 61.5(5)
C40 Co2 C31 C35 -178.9(5)
C39 Co2 C31 C35 150.5(3)
C32 Co2 C31 C35 -118.3(4)
C33 Co2 C31 C35 -80.6(3)
C34 Co2 C31 C35 -37.7(3)
C38 Co2 C31 C36 -19.4(5)
C41 Co2 C31 C36 -58.8(6)
C40 Co2 C31 C36 60.7(7)
C39 Co2 C31 C36 30.1(5)
C32 Co2 C31 C36 121.3(5)
C35 Co2 C31 C36 -120.4(5)
C33 Co2 C31 C36 159.0(5)
C34 Co2 C31 C36 -158.1(5)
C35 C31 C32 C33 -0.3(5)
C36 C31 C32 C33 -176.7(4)
Co2 C31 C32 C33 -61.0(3)
C35 C31 C32 Co2 60.7(3)
C36 C31 C32 Co2 -115.7(5)
C38 Co2 C32 C33 -174.7(3)
C41 Co2 C32 C33 -61.1(12)
C40 Co2 C32 C33 -84.2(4)
C39 Co2 C32 C33 -130.8(3)
C31 Co2 C32 C33 118.6(4)
C35 Co2 C32 C33 80.2(3)
C34 Co2 C32 C33 37.3(3)
C38 Co2 C32 C31 66.8(4)
C41 Co2 C32 C31 -179.6(9)
C40 Co2 C32 C31 157.3(3)
C39 Co2 C32 C31 110.6(3)
C35 Co2 C32 C31 -38.4(3)
C33 Co2 C32 C31 -118.6(4)
C34 Co2 C32 C31 -81.2(3)
C31 C32 C33 C34 -0.4(6)
Co2 C32 C33 C34 -60.1(4)
C31 C32 C33 Co2 59.7(3)
C38 Co2 C33 C34 -121(3)
C41 Co2 C33 C34 -75.0(4)
C40 Co2 C33 C34 -122.1(3)
C39 Co2 C33 C34 -167.3(3)
C31 Co2 C33 C34 80.5(3)
C32 Co2 C33 C34 118.7(5)
C35 Co2 C33 C34 36.1(3)
C38 Co2 C33 C32 120(3)
C41 Co2 C33 C32 166.2(3)
C40 Co2 C33 C32 119.1(3)
C39 Co2 C33 C32 74.0(4)
C31 Co2 C33 C32 -38.2(3)
C35 Co2 C33 C32 -82.6(3)
C34 Co2 C33 C32 -118.7(5)
C32 C33 C34 C35 0.9(6)
Co2 C33 C34 C35 -58.1(4)
C32 C33 C34 Co2 59.0(4)
C38 Co2 C34 C35 -64.1(5)
C41 Co2 C34 C35 -109.0(3)
C40 Co2 C34 C35 -157.5(3)
C39 Co2 C34 C35 178.6(10)
C31 Co2 C34 C35 39.0(3)
C32 Co2 C34 C35 83.3(3)
C33 Co2 C34 C35 121.2(5)
C38 Co2 C34 C33 174.7(4)
C41 Co2 C34 C33 129.8(3)
C40 Co2 C34 C33 81.2(4)
C39 Co2 C34 C33 57.3(12)
C31 Co2 C34 C33 -82.2(4)
C32 Co2 C34 C33 -37.9(3)
C35 Co2 C34 C33 -121.2(5)
C33 C34 C35 C31 -1.0(5)
Co2 C34 C35 C31 -59.6(3)
C33 C34 C35 Co2 58.6(4)
C32 C31 C35 C34 0.8(5)
C36 C31 C35 C34 177.2(4)
Co2 C31 C35 C34 61.3(3)
C32 C31 C35 Co2 -60.5(3)
C36 C31 C35 Co2 116.0(5)
C38 Co2 C35 C34 142.3(3)
C41 Co2 C35 C34 92.2(4)
C40 Co2 C35 C34 61.2(7)
C39 Co2 C35 C34 -179.4(4)
C31 Co2 C35 C34 -117.7(4)
C32 Co2 C35 C34 -79.5(4)
C33 Co2 C35 C34 -36.1(3)
C38 Co2 C35 C31 -100.1(3)
C41 Co2 C35 C31 -150.1(3)
C40 Co2 C35 C31 178.8(5)
C39 Co2 C35 C31 -61.8(5)
C32 Co2 C35 C31 38.1(3)
C33 Co2 C35 C31 81.6(3)
C34 Co2 C35 C31 117.7(4)
C32 C31 C36 O4 -178.3(5)
C35 C31 C36 O4 5.9(7)
Co2 C31 C36 O4 93.8(5)
C32 C31 C36 C37 2.8(7)
C35 C31 C36 C37 -173.0(4)
Co2 C31 C36 C37 -85.1(5)
C40 Co2 C38 C41 49.9(3)
C39 Co2 C38 C41 97.9(3)
C31 Co2 C38 C41 -153.4(3)
C32 Co2 C38 C41 164.9(3)
C35 Co2 C38 C41 -107.7(3)
C33 Co2 C38 C41 49(4)
C34 Co2 C38 C41 -68.0(4)
C41 Co2 C38 C39 -97.9(3)
C40 Co2 C38 C39 -47.9(3)
C31 Co2 C38 C39 108.7(3)
C32 Co2 C38 C39 67.0(4)
C35 Co2 C38 C39 154.5(3)
C33 Co2 C38 C39 -49(4)
C34 Co2 C38 C39 -165.9(3)
C41 Co2 C38 C42 131.1(5)
C40 Co2 C38 C42 -179.0(5)
C39 Co2 C38 C42 -131.0(6)
C31 Co2 C38 C42 -22.3(5)
C32 Co2 C38 C42 -64.0(6)
C35 Co2 C38 C42 23.4(5)
C33 Co2 C38 C42 -180(100)
C34 Co2 C38 C42 63.1(6)
C41 C38 C39 C40 -0.4(3)
C42 C38 C39 C40 -171.9(6)
Co2 C38 C39 C40 66.8(3)
C41 C38 C39 C43 172.1(5)
C42 C38 C39 C43 0.6(9)
Co2 C38 C39 C43 -120.7(5)
C41 C38 C39 Co2 -67.2(3)
C42 C38 C39 Co2 121.3(6)
C38 Co2 C39 C40 -99.6(4)
C41 Co2 C39 C40 -49.1(3)
C31 Co2 C39 C40 164.2(3)
C32 Co2 C39 C40 118.9(3)
C35 Co2 C39 C40 -153.5(4)
C33 Co2 C39 C40 76.4(4)
C34 Co2 C39 C40 28.4(12)
C41 Co2 C39 C38 50.5(3)
C40 Co2 C39 C38 99.6(4)
C31 Co2 C39 C38 -96.1(3)
C32 Co2 C39 C38 -141.5(3)
C35 Co2 C39 C38 -53.9(5)
C33 Co2 C39 C38 176.0(3)
C34 Co2 C39 C38 128.1(11)
C38 Co2 C39 C43 130.5(5)
C41 Co2 C39 C43 -178.9(5)
C40 Co2 C39 C43 -129.8(5)
C31 Co2 C39 C43 34.4(5)
C32 Co2 C39 C43 -10.9(5)
C35 Co2 C39 C43 76.7(6)
C33 Co2 C39 C43 -53.5(5)
C34 Co2 C39 C43 -101.4(11)
C38 C39 C40 C41 0.4(4)
C43 C39 C40 C41 -172.4(5)
Co2 C39 C40 C41 65.0(2)
C38 C39 C40 C49 170.5(5)
C43 C39 C40 C49 -2.2(9)
Co2 C39 C40 C49 -124.8(5)
C38 C39 C40 Co2 -64.6(2)
C43 C39 C40 Co2 122.6(5)
C38 Co2 C40 C39 50.0(3)
C41 Co2 C40 C39 100.8(4)
C31 Co2 C40 C39 -40.8(6)
C32 Co2 C40 C39 -85.7(3)
C35 Co2 C40 C39 141.3(5)
C33 Co2 C40 C39 -130.1(3)
C34 Co2 C40 C39 -173.4(3)
C38 Co2 C40 C41 -50.8(3)
C39 Co2 C40 C41 -100.8(4)
C31 Co2 C40 C41 -141.6(5)
C32 Co2 C40 C41 173.5(3)
C35 Co2 C40 C41 40.5(7)
C33 Co2 C40 C41 129.1(3)
C34 Co2 C40 C41 85.8(4)
C38 Co2 C40 C49 -177.3(5)
C41 Co2 C40 C49 -126.4(5)
C39 Co2 C40 C49 132.8(5)
C31 Co2 C40 C49 92.0(7)
C32 Co2 C40 C49 47.1(5)
C35 Co2 C40 C49 -85.9(7)
C33 Co2 C40 C49 2.7(5)
C34 Co2 C40 C49 -40.7(5)
C39 C40 C41 C55 167.1(5)
C49 C40 C41 C55 -3.6(9)
Co2 C40 C41 C55 -126.0(6)
C39 C40 C41 C38 -0.4(4)
C49 C40 C41 C38 -171.1(5)
Co2 C40 C41 C38 66.5(3)
C39 C40 C41 Co2 -66.8(3)
C49 C40 C41 Co2 122.4(5)
C39 C38 C41 C40 0.4(3)
C42 C38 C41 C40 171.8(6)
Co2 C38 C41 C40 -68.2(2)
C39 C38 C41 C55 -166.4(6)
C42 C38 C41 C55 4.9(10)
Co2 C38 C41 C55 124.9(6)
C39 C38 C41 Co2 68.6(2)
C42 C38 C41 Co2 -120.0(6)
C38 Co2 C41 C40 97.6(3)
C39 Co2 C41 C40 47.5(3)
C31 Co2 C41 C40 153.1(4)
C32 Co2 C41 C40 -27.4(12)
C35 Co2 C41 C40 -165.1(3)
C33 Co2 C41 C40 -78.4(4)
C34 Co2 C41 C40 -120.8(3)
C38 Co2 C41 C55 -132.5(6)
C40 Co2 C41 C55 129.9(6)
C39 Co2 C41 C55 177.4(5)
C31 Co2 C41 C55 -77.1(7)
C32 Co2 C41 C55 102.5(11)
C35 Co2 C41 C55 -35.2(6)
C33 Co2 C41 C55 51.4(6)
C34 Co2 C41 C55 9.1(5)
C40 Co2 C41 C38 -97.6(3)
C39 Co2 C41 C38 -50.1(3)
C31 Co2 C41 C38 55.5(5)
C32 Co2 C41 C38 -125.0(11)
C35 Co2 C41 C38 97.4(3)
C33 Co2 C41 C38 -176.0(3)
C34 Co2 C41 C38 141.6(3)
C41 C38 C42 O5 -150.5(8)
C39 C38 C42 O5 17.4(11)
Co2 C38 C42 O5 114.4(8)
C41 C38 C42 O6 26.6(9)
C39 C38 C42 O6 -165.5(5)
Co2 C38 C42 O6 -68.5(6)
C40 C39 C43 C44 152.7(5)
C38 C39 C43 C44 -16.9(8)
Co2 C39 C43 C44 -110.9(5)
C40 C39 C43 C48 -25.0(7)
C38 C39 C43 C48 165.4(5)
Co2 C39 C43 C48 71.4(5)
C48 C43 C44 C45 3.4(7)
C39 C43 C44 C45 -174.4(5)
C43 C44 C45 C46 -0.8(8)
C44 C45 C46 C47 -1.8(9)
C45 C46 C47 C48 1.6(9)
C46 C47 C48 C43 1.1(8)
C44 C43 C48 C47 -3.5(7)
C39 C43 C48 C47 174.3(4)
C39 C40 C49 C50 141.9(5)
C41 C40 C49 C50 -51.4(7)
Co2 C40 C49 C50 41.8(6)
C39 C40 C49 C54 -42.1(7)
C41 C40 C49 C54 124.6(5)
Co2 C40 C49 C54 -142.2(4)
C54 C49 C50 C51 -0.1(7)
C40 C49 C50 C51 175.9(5)
C49 C50 C51 C52 0.3(8)
C50 C51 C52 C53 -0.1(8)
C51 C52 C53 C54 -0.4(8)
C52 C53 C54 C49 0.6(8)
C50 C49 C54 C53 -0.3(7)
C40 C49 C54 C53 -176.5(4)
C40 C41 C55 C60 148.6(6)
C38 C41 C55 C60 -49.7(9)
Co2 C41 C55 C60 49.4(8)
C40 C41 C55 C56 -32.1(8)
C38 C41 C55 C56 129.7(6)
Co2 C41 C55 C56 -131.3(5)
C60 C55 C56 C57 0.0(8)
C41 C55 C56 C57 -179.4(5)
C55 C56 C57 C58 -0.9(9)
C56 C57 C58 C59 1.8(11)
C57 C58 C59 C60 -1.7(12)
C58 C59 C60 C55 0.8(11)
C56 C55 C60 C59 0.1(9)
C41 C55 C60 C59 179.4(6)

loop_
_platon_squeeze_void_nr
_platon_squeeze_void_average_x
_platon_squeeze_void_average_y
_platon_squeeze_void_average_z
_platon_squeeze_void_volume
_platon_squeeze_void_count_electrons
_platon_squeeze_void_content
1 0.106 0.296 0.546 127 50 ' '
2 -0.106 0.704 0.454 127 49 ' '
3 0.139 0.639 0.046 7 1 ' '
4 0.393 0.796 0.954 127 49 ' '
5 0.606 0.204 0.046 127 50 ' '
6 0.361 0.139 0.454 7 1 ' '
7 0.639 0.861 0.546 7 1 ' '
8 0.861 0.361 0.954 7 1 ' '
